data_4326757
loop_
_publ_author_name
'David J. Wolstenholme'
'Paul D. Prince'
'G. Sean McGrady'
'Michael J. Landry'
'Jonathan W. Steed'

_publ_section_title
;
 Structure and Bonding of KSiH3 and Its 18-Crown-6 Derivatives: Unusual
 Ambidentate Behavior of the SiH3- Anion
;
_journal_name_full 'Inorganic Chemistry'
_journal_page_first 11222
_journal_page_last 11227
_journal_paper_doi 10.1021/ic201774x
_journal_volume 50
_journal_year 2011
_chemical_formula_sum 'C30 H43 K O6 Si2'
_chemical_formula_weight 594.92
_chemical_name_systematic
;
 ?
;
_space_group_IT_number 160
_symmetry_cell_setting rhombohedral
_symmetry_space_group_name_Hall 'P 3* -2'
_symmetry_space_group_name_H-M 'R 3 m :R'
_atom_sites_solution_hydrogens geom
_atom_sites_solution_primary direct
_atom_sites_solution_secondary difmap
_audit_creation_method SHELXL-97
_cell_angle_alpha 98.201(10)
_cell_angle_beta 98.201(10)
_cell_angle_gamma 98.201(10)
_cell_formula_units_Z 1
_cell_length_a 9.4687(10)
_cell_length_b 9.4687(10)
_cell_length_c 9.4687(10)
_cell_measurement_temperature 115(2)
_cell_volume 820.06(16)
_computing_cell_refinement DENZO-SMN
_computing_data_collection 'Nonius Collect'
_computing_data_reduction DENZO-SMN
_computing_molecular_graphics 'XSeed (Barbour, 1999)'
_computing_structure_refinement 'SHELXL-97 (Sheldrick, 1997)'
_computing_structure_solution 'SHELXS-97 (Sheldrick, 1990)'
_diffrn_ambient_temperature 115(2)
_diffrn_measured_fraction_theta_full 0.997
_diffrn_measured_fraction_theta_max 0.997
_diffrn_measurement_device_type KappaCCD
_diffrn_measurement_method '2o phi scans 7.5s/o'
_diffrn_radiation_monochromator graphite
_diffrn_radiation_source 'fine-focus sealed tube'
_diffrn_radiation_type MoK\a
_diffrn_radiation_wavelength 0.71073
_diffrn_reflns_av_R_equivalents 0.0540
_diffrn_reflns_av_sigmaI/netI 0.0501
_diffrn_reflns_limit_h_max 10
_diffrn_reflns_limit_h_min -10
_diffrn_reflns_limit_k_max 10
_diffrn_reflns_limit_k_min -12
_diffrn_reflns_limit_l_max 12
_diffrn_reflns_limit_l_min -9
_diffrn_reflns_number 4204
_diffrn_reflns_theta_full 27.49
_diffrn_reflns_theta_max 27.49
_diffrn_reflns_theta_min 2.20
_diffrn_standards_decay_% 0
_exptl_absorpt_coefficient_mu 0.273
_exptl_absorpt_correction_T_max 0.8757
_exptl_absorpt_correction_T_min 0.8757
_exptl_absorpt_correction_type empirical
_exptl_crystal_colour colourless
_exptl_crystal_density_diffrn 1.205
_exptl_crystal_description prism
_exptl_crystal_F_000 318
_exptl_crystal_size_max 0.50
_exptl_crystal_size_mid 0.50
_exptl_crystal_size_min 0.50
_refine_diff_density_max 0.408
_refine_diff_density_min -0.562
_refine_diff_density_rms 0.092
_refine_ls_abs_structure_details 'Flack H D (1983), Acta Cryst. A39, 876-881'
_refine_ls_abs_structure_Flack 0.31(7)
_refine_ls_extinction_method none
_refine_ls_goodness_of_fit_ref 1.093
_refine_ls_hydrogen_treatment mixed
_refine_ls_matrix_type full
_refine_ls_number_parameters 98
_refine_ls_number_reflns 1303
_refine_ls_number_restraints 1
_refine_ls_restrained_S_all 1.093
_refine_ls_R_factor_all 0.0493
_refine_ls_R_factor_gt 0.0378
_refine_ls_shift/su_max 0.000
_refine_ls_shift/su_mean 0.000
_refine_ls_structure_factor_coef Fsqd
_refine_ls_weighting_details 'calc w=1/[\s^2^(Fo^2^)+(0.0455P)^2^+0.2873P] where P=(Fo^2^+2Fc^2^)/3'
_refine_ls_weighting_scheme calc
_refine_ls_wR_factor_gt 0.0935
_refine_ls_wR_factor_ref 0.0966
_reflns_number_gt 1232
_reflns_number_total 1303
_reflns_threshold_expression >2sigma(I)
_cod_data_source_file ic201774x_si_003.cif
_cod_data_source_block 22.CIF
_cod_original_cell_volume 820.06(15)
_cod_original_sg_symbol_H-M 'R 3 m:R'
_cod_database_code 4326757

loop_
_symmetry_equiv_pos_as_xyz
'x, y, z'
'z, x, y'
'y, z, x'
'y, x, z'
'x, z, y'
'z, y, x'

loop_
_atom_site_label
_atom_site_type_symbol
_atom_site_fract_x
_atom_site_fract_y
_atom_site_fract_z
_atom_site_U_iso_or_equiv
_atom_site_adp_type
_atom_site_occupancy
_atom_site_symmetry_multiplicity
_atom_site_calc_flag
_atom_site_refinement_flags
K1 K 0.64113(8) 0.64113(8) 0.64113(8) 0.0214(2) Uani 1 6 d S
Si1 Si 0.38758(12) 0.38758(12) 0.38758(12) 0.0319(4) Uani 1 6 d S
O1 O 0.8992(2) 0.56030(19) 0.56030(19) 0.0238(4) Uani 1 2 d S
C1 C 0.9856(3) 0.4920(3) 0.6557(3) 0.0348(5) Uani 1 1 d .
H1A H 1.049(3) 0.565(3) 0.727(3) 0.031(6) Uiso 1 1 d .
H1B H 1.044(3) 0.439(3) 0.604(3) 0.043(8) Uiso 1 1 d .
Si2 Si 0.96904(11) 0.96904(11) 0.96904(11) 0.0260(3) Uani 1 6 d S
O2 O 0.80798(17) 0.4752(2) 0.80798(17) 0.0260(5) Uani 1 2 d S
C2 C 0.8871(3) 0.3916(3) 0.7217(3) 0.0389(6) Uani 1 1 d .
H2A H 0.821(3) 0.326(4) 0.646(4) 0.052(9) Uiso 1 1 d .
H2B H 0.939(3) 0.339(3) 0.780(3) 0.042(8) Uiso 1 1 d .
C3 C 1.0833(3) 0.8670(3) 1.0833(3) 0.0279(6) Uani 1 2 d S
C4 C 1.0579(4) 0.7167(4) 1.0579(4) 0.0387(9) Uani 1 2 d S
H4 H 0.9830 0.6651 0.9830 0.046 Uiso 1 2 calc SR
C5 C 1.1454(6) 0.6404(5) 1.1454(6) 0.0542(12) Uani 1 2 d S
H5 H 1.1291 0.5376 1.1291 0.065 Uiso 1 2 calc SR
C6 C 1.2531(4) 0.7162(6) 1.2531(4) 0.0541(12) Uani 1 2 d S
H6 H 1.3115 0.6658 1.3115 0.065 Uiso 1 2 calc SR
C7 C 1.2760(4) 0.8599(6) 1.2760(4) 0.0560(11) Uani 1 2 d S
H7 H 1.3509 0.9110 1.3509 0.067 Uiso 1 2 calc SR
C8 C 1.1933(3) 0.9369(4) 1.1933(3) 0.0417(8) Uani 1 2 d S
H8 H 1.2124 1.0397 1.2124 0.050 Uiso 1 2 calc SR
H1S H 0.496(5) 0.344(6) 0.496(5) 0.072(16) Uiso 1 2 d S
H2S H 0.869(5) 0.869(5) 0.869(5) 0.025(15) Uiso 1 6 d S

loop_
_atom_site_aniso_label
_atom_site_aniso_U_11
_atom_site_aniso_U_22
_atom_site_aniso_U_33
_atom_site_aniso_U_23
_atom_site_aniso_U_13
_atom_site_aniso_U_12
K1 0.0223(3) 0.0223(3) 0.0223(3) 0.0067(3) 0.0067(3) 0.0067(3)
Si1 0.0316(4) 0.0316(4) 0.0316(4) 0.0041(5) 0.0041(5) 0.0041(5)
O1 0.0185(10) 0.0274(7) 0.0274(7) 0.0059(9) 0.0066(6) 0.0066(6)
C1 0.0289(12) 0.0451(14) 0.0379(13) 0.0129(12) 0.0105(11) 0.0198(11)
Si2 0.0254(3) 0.0254(3) 0.0254(3) 0.0025(4) 0.0025(4) 0.0025(4)
O2 0.0279(7) 0.0261(11) 0.0279(7) 0.0094(7) 0.0082(9) 0.0094(7)
C2 0.0461(15) 0.0343(13) 0.0477(15) 0.0157(12) 0.0178(12) 0.0258(12)
C3 0.0301(9) 0.0287(15) 0.0301(9) 0.0105(10) 0.0113(12) 0.0105(10)
C4 0.0427(14) 0.0356(19) 0.0427(14) 0.0055(14) 0.0253(17) 0.0055(14)
C5 0.079(2) 0.0333(17) 0.079(2) 0.0303(17) 0.064(3) 0.0303(17)
C6 0.0559(18) 0.075(3) 0.0559(18) 0.042(2) 0.030(2) 0.042(2)
C7 0.0495(15) 0.075(3) 0.0495(15) 0.0224(18) 0.0025(19) 0.0224(18)
C8 0.0424(13) 0.0387(19) 0.0424(13) 0.0080(12) -0.0005(16) 0.0080(12)

loop_
_atom_type_symbol
_atom_type_description
_atom_type_scat_dispersion_real
_atom_type_scat_dispersion_imag
_atom_type_scat_source
C C 0.0033 0.0016 'International Tables Vol C Tables 4.2.6.8 and 6.1.1.4'
H H 0.0000 0.0000 'International Tables Vol C Tables 4.2.6.8 and 6.1.1.4'
O O 0.0106 0.0060 'International Tables Vol C Tables 4.2.6.8 and 6.1.1.4'
Si Si 0.0817 0.0704 'International Tables Vol C Tables 4.2.6.8 and 6.1.1.4'
K K 0.2009 0.2494 'International Tables Vol C Tables 4.2.6.8 and 6.1.1.4'

loop_
_geom_angle_atom_site_label_1
_geom_angle_atom_site_label_2
_geom_angle_atom_site_label_3
_geom_angle
_geom_angle_site_symmetry_1
_geom_angle_site_symmetry_3
O1 K1 O1 117.58(3) . 3
O1 K1 O1 117.58(3) . 2
O1 K1 O1 117.58(3) 3 2
O1 K1 O2 155.22(8) . 3
O1 K1 O2 58.809(12) 3 3
O1 K1 O2 58.809(12) 2 3
O1 K1 O2 58.809(12) . 2
O1 K1 O2 155.22(8) 3 2
O1 K1 O2 58.809(12) 2 2
O2 K1 O2 112.93(4) 3 2
O1 K1 O2 58.809(12) . .
O1 K1 O2 58.809(12) 3 .
O1 K1 O2 155.22(8) 2 .
O2 K1 O2 112.93(4) 3 .
O2 K1 O2 112.93(4) 2 .
O1 K1 Si1 99.04(5) . .
O1 K1 Si1 99.04(5) 3 .
O1 K1 Si1 99.04(5) 2 .
O2 K1 Si1 105.74(5) 3 .
O2 K1 Si1 105.74(5) 2 .
O2 K1 Si1 105.74(5) . .
C1 O1 C1 111.4(3) 5 .
C1 O1 K1 118.53(12) 5 .
C1 O1 K1 118.53(12) . .
O1 C1 C2 108.3(2) . .
C3 Si2 C3 110.80(10) 3 2
C3 Si2 C3 110.80(10) 3 .
C3 Si2 C3 110.80(10) 2 .
C2 O2 C2 113.1(3) . 6
C2 O2 K1 111.60(14) . .
C2 O2 K1 111.60(14) 6 .
O2 C2 C1 108.6(2) . .
C8 C3 C4 118.2(3) . .
C8 C3 Si2 122.0(2) . .
C4 C3 Si2 119.9(3) . .
C3 C4 C5 119.3(5) . .
C6 C5 C4 119.7(4) . .
C7 C6 C5 120.2(4) . .
C6 C7 C8 121.6(5) . .
C3 C8 C7 121.1(4) . .

loop_
_geom_bond_atom_site_label_1
_geom_bond_atom_site_label_2
_geom_bond_distance
_geom_bond_site_symmetry_2
K1 O1 2.8360(19) .
K1 O1 2.8360(19) 3
K1 O1 2.8360(19) 2
K1 O2 2.858(2) 3
K1 O2 2.858(2) 2
K1 O2 2.858(2) .
K1 Si1 3.515(2) .
O1 C1 1.418(3) 5
O1 C1 1.418(3) .
C1 C2 1.499(3) .
Si2 C3 1.881(3) 3
Si2 C3 1.881(3) 2
Si2 C3 1.881(3) .
O2 C2 1.419(3) .
O2 C2 1.419(3) 6
C3 C8 1.380(5) .
C3 C4 1.389(5) .
C4 C5 1.428(6) .
C5 C6 1.371(8) .
C6 C7 1.328(7) .
C7 C8 1.381(5) .

loop_
_geom_torsion_atom_site_label_1
_geom_torsion_atom_site_label_2
_geom_torsion_atom_site_label_3
_geom_torsion_atom_site_label_4
_geom_torsion
_geom_torsion_site_symmetry_1
_geom_torsion_site_symmetry_4
O1 K1 O1 C1 -144.90(15) 3 5
O1 K1 O1 C1 4.7(2) 2 5
O2 K1 O1 C1 -70.12(18) 3 5
O2 K1 O1 C1 6.89(18) 2 5
O2 K1 O1 C1 -147.1(2) . 5
Si1 K1 O1 C1 109.88(19) . 5
O1 K1 O1 C1 -4.7(2) 3 .
O1 K1 O1 C1 144.90(15) 2 .
O2 K1 O1 C1 70.12(19) 3 .
O2 K1 O1 C1 147.1(2) 2 .
O2 K1 O1 C1 -6.89(18) . .
Si1 K1 O1 C1 -109.88(19) . .
C1 O1 C1 C2 -179.14(16) 5 .
K1 O1 C1 C2 38.0(3) . .
O1 K1 O2 C2 -27.37(17) . .
O1 K1 O2 C2 154.95(18) 3 .
O1 K1 O2 C2 -116.21(17) 2 .
O2 K1 O2 C2 178.95(15) 3 .
O2 K1 O2 C2 -51.4(2) 2 .
Si1 K1 O2 C2 63.79(17) . .
O1 K1 O2 C2 -154.95(18) . 6
O1 K1 O2 C2 27.37(17) 3 6
O1 K1 O2 C2 116.21(17) 2 6
O2 K1 O2 C2 51.4(2) 3 6
O2 K1 O2 C2 -178.95(15) 2 6
Si1 K1 O2 C2 -63.79(17) . 6
C2 O2 C2 C1 -174.10(15) 6 .
K1 O2 C2 C1 59.1(2) . .
O1 C1 C2 O2 -64.7(3) . .
C3 Si2 C3 C8 -61.71(13) 3 .
C3 Si2 C3 C8 61.71(13) 2 .
C3 Si2 C3 C4 118.29(13) 3 .
C3 Si2 C3 C4 -118.29(13) 2 .
C8 C3 C4 C5 0.000(2) . .
Si2 C3 C4 C5 180.000(1) . .
C3 C4 C5 C6 0.000(2) . .
C4 C5 C6 C7 0.000(2) . .
C5 C6 C7 C8 0.000(3) . .
C4 C3 C8 C7 0.000(4) . .
Si2 C3 C8 C7 180.000(2) . .
C6 C7 C8 C3 0.000(4) . .
